data_1574125
loop_
_publ_author_name
'Chang, Meng-Yang'
'Hsueh, Nai-Chen'

_publ_section_title
;
 One-pot synthesis of diaroyl benzothiepine-1,1-dioxides.
;
_journal_issue 15
_journal_name_full 'Organic &amp; biomolecular chemistry'
_journal_page_first 3572
_journal_page_last 3582
_journal_paper_doi 10.1039/d5ob00198f
_journal_volume 23
_journal_year 2025
_chemical_formula_moiety 'C8 H6 N'
_chemical_formula_sum 'C8 H7 N'
_chemical_formula_weight 117.15
_space_group_crystal_system monoclinic
_space_group_IT_number 15
_space_group_name_Hall '-I 2ya'
_space_group_name_H-M_alt 'I 1 2/a 1'
_atom_sites_solution_hydrogens geom
_atom_sites_solution_primary dual
_audit_creation_date 2023-07-10
_audit_creation_method
;
Olex2 1.5
(compiled 2023.03.06 svn.rbb2c1857 for OlexSys, GUI svn.r6748)
;
_audit_update_record
;
2024-11-08 deposited with the CCDC.	2025-03-10 downloaded from the CCDC.
;
_cell_angle_alpha 90
_cell_angle_beta 92.871(3)
_cell_angle_gamma 90
_cell_formula_units_Z 8
_cell_length_a 7.4555(2)
_cell_length_b 5.7258(2)
_cell_length_c 26.8292(8)
_cell_measurement_reflns_used 7541
_cell_measurement_temperature 130(2)
_cell_measurement_theta_max 26.9150
_cell_measurement_theta_min 3.0160
_cell_volume 1143.87(6)
_computing_cell_refinement 'CrysAlisPro 1.171.41.123a (Rigaku OD, 2022)'
_computing_data_collection 'CrysAlisPro 1.171.41.123a (Rigaku OD, 2022)'
_computing_data_reduction 'CrysAlisPro 1.171.41.123a (Rigaku OD, 2022)'
_computing_molecular_graphics 'Olex2 1.5 (Dolomanov et al., 2009)'
_computing_publication_material 'Olex2 1.5 (Dolomanov et al., 2009)'
_computing_structure_refinement 'SHELXL 2018/3 (Sheldrick, 2015)'
_computing_structure_solution 'SHELXT 2018/2 (Sheldrick, 2018)'
_diffrn_ambient_temperature 130(2)
_diffrn_detector 'Hybrid Pixel Array Detector'
_diffrn_detector_area_resol_mean 10.0000
_diffrn_measured_fraction_theta_full 0.996
_diffrn_measured_fraction_theta_max 0.970
_diffrn_measurement_details
;
List of Runs (angles in degrees, time in seconds):

  # Type    Start    End  Width  t~exp~   \w     \q     \k     \f   Frames
#--------------------------------------------------------------------------
  1  \w    -79.00  35.00   0.50    5.60    --   10.60 -74.00 163.00  228
  2  \w    -14.00 100.00   0.50    5.60    --   10.60  74.00 -67.00  228
  3  \w   -100.00  13.00   0.50    5.60    --  -10.90 -74.00 163.00  226
  4  \w    -35.00  78.00   0.50    5.60    --  -10.90  74.00 -67.00  226
  5  \w    -15.00 100.00   0.50    5.60    --   10.60  77.00 120.00  230
  6  \w    -15.00 100.00   0.50    5.60    --   10.60  77.00-120.00  230
  7  \w    -79.00  36.00   0.50    5.60    --   10.60 -77.00  90.00  230
  8  \w    -41.00  79.00   0.50    5.60    --  -10.90  57.00   0.00  240
  9  \w    -36.00  79.00   0.50    5.60    --  -10.90  77.00 -90.00  230
 10  \w    -15.00 100.00   0.50    5.60    --   10.60  77.00  30.00  230
 11  \w    -79.00  38.00   0.50    5.60    --   10.60 -82.00  30.00  234
 12  \w    -79.00  38.00   0.50    5.60    --   10.60 -82.00-150.00  234
 13  \w    -38.00  28.00   0.50    5.60    --  -10.90  82.00-120.00  132
;
_diffrn_measurement_device 'four-circle diffractometer'
_diffrn_measurement_device_type 'XtaLAB Pro II AFC12 (RINC): Kappa single'
_diffrn_measurement_method '\w scans'
_diffrn_orient_matrix_type 'CrysAlisPro convention (1999,Acta A55,543-557)'
_diffrn_orient_matrix_UB_11 0.0402415000
_diffrn_orient_matrix_UB_12 0.0672888000
_diffrn_orient_matrix_UB_13 0.0197478000
_diffrn_orient_matrix_UB_21 0.0380209000
_diffrn_orient_matrix_UB_22 0.0752143000
_diffrn_orient_matrix_UB_23 -0.0176370000
_diffrn_orient_matrix_UB_31 -0.0775320000
_diffrn_orient_matrix_UB_32 0.0717537000
_diffrn_orient_matrix_UB_33 -0.0000026000
_diffrn_radiation_monochromator mirror
_diffrn_radiation_probe x-ray
_diffrn_radiation_type 'Mo K\a'
_diffrn_radiation_wavelength 0.71073
_diffrn_reflns_av_R_equivalents 0.0480
_diffrn_reflns_av_unetI/netI 0.0268
_diffrn_reflns_Laue_measured_fraction_full 0.996
_diffrn_reflns_Laue_measured_fraction_max 0.970
_diffrn_reflns_limit_h_max 9
_diffrn_reflns_limit_h_min -9
_diffrn_reflns_limit_k_max 7
_diffrn_reflns_limit_k_min -7
_diffrn_reflns_limit_l_max 34
_diffrn_reflns_limit_l_min -33
_diffrn_reflns_number 13321
_diffrn_reflns_point_group_measured_fraction_full 0.996
_diffrn_reflns_point_group_measured_fraction_max 0.970
_diffrn_reflns_theta_full 25.242
_diffrn_reflns_theta_max 27.047
_diffrn_reflns_theta_min 3.041
_diffrn_source 'micro-focus sealed X-ray tube'
_diffrn_source_type 'Rigaku (Mo) X-ray Source'
_exptl_absorpt_coefficient_mu 0.081
_exptl_absorpt_correction_T_max 1.00000
_exptl_absorpt_correction_T_min 0.35316
_exptl_absorpt_correction_type multi-scan
_exptl_absorpt_process_details
;
CrysAlisPro 1.171.41.123a (Rigaku Oxford Diffraction, 2022)
Empirical absorption correction using spherical harmonics,
implemented in SCALE3 ABSPACK scaling algorithm.
;
_exptl_crystal_colour yellow
_exptl_crystal_colour_primary yellow
_exptl_crystal_density_diffrn 1.360
_exptl_crystal_description block
_exptl_crystal_F_000 496
_exptl_crystal_size_max 0.5
_exptl_crystal_size_mid 0.4
_exptl_crystal_size_min 0.2
_refine_diff_density_max 0.253
_refine_diff_density_min -0.197
_refine_diff_density_rms 0.042
_refine_ls_extinction_method none
_refine_ls_goodness_of_fit_ref 1.081
_refine_ls_hydrogen_treatment constr
_refine_ls_matrix_type full
_refine_ls_number_parameters 82
_refine_ls_number_reflns 1215
_refine_ls_number_restraints 0
_refine_ls_restrained_S_all 1.081
_refine_ls_R_factor_all 0.0438
_refine_ls_R_factor_gt 0.0381
_refine_ls_shift/su_max 0.000
_refine_ls_shift/su_mean 0.000
_refine_ls_structure_factor_coef Fsqd
_refine_ls_weighting_details 'w=1/[\s^2^(Fo^2^)+(0.0440P)^2^+0.7461P] where P=(Fo^2^+2Fc^2^)/3'
_refine_ls_weighting_scheme calc
_refine_ls_wR_factor_gt 0.0965
_refine_ls_wR_factor_ref 0.1007
_reflns_Friedel_coverage 0.000
_reflns_number_gt 1048
_reflns_number_total 1215
_reflns_threshold_expression 'I > 2\s(I)'
_cod_data_source_file d5ob00198f2.cif
_cod_data_source_block k11207-myc-a(lys3156)_auto
_cod_depositor_comments 'Adding full bibliography for 1574120--1574127.cif.'
_cod_database_code 1574125
_shelx_shelxl_version_number 2018/3
_shelx_space_group_comment
;
The symmetry employed for this shelxl refinement is uniquely defined
by the following loop, which should always be used as a source of
symmetry information in preference to the above space-group names.
They are only intended as comments.
;
_shelx_estimated_absorpt_t_max 0.984
_shelx_estimated_absorpt_t_min 0.961
_reflns_odcompleteness_completeness 99.77
_reflns_odcompleteness_iscentric 1
_reflns_odcompleteness_theta 26.32
_olex2_refinement_description
;
1. Fixed Uiso
 At 1.2 times of:
  All C(H) groups
2.a Aromatic/amide H refined with riding coordinates:
 C2(H004), C8(H005), C6(H006), C4(H007), C5(H008), C3(H009)
;
_olex2_submission_special_instructions 'No special instructions were received'
_oxdiff_exptl_absorpt_empirical_details
;
Empirical correction (ABSPACK) includes:
- Absorption correction using spherical harmonics
- Frame scaling
;
_oxdiff_exptl_absorpt_empirical_full_max 2.232
_oxdiff_exptl_absorpt_empirical_full_min 0.446

loop_
_space_group_symop_operation_xyz
'x, y, z'
'-x+1/2, y, -z'
'x+1/2, y+1/2, z+1/2'
'-x+1, y+1/2, -z+1/2'
'-x, -y, -z'
'x-1/2, -y, z'
'-x+1/2, -y+1/2, -z+1/2'
'x, -y+1/2, z+1/2'

loop_
_atom_site_label
_atom_site_type_symbol
_atom_site_fract_x
_atom_site_fract_y
_atom_site_fract_z
_atom_site_U_iso_or_equiv
_atom_site_adp_type
_atom_site_occupancy
_atom_site_site_symmetry_order
_atom_site_calc_flag
_atom_site_refinement_flags_posn
_atom_site_refinement_flags_adp
_atom_site_refinement_flags_occupancy
_atom_site_disorder_assembly
_atom_site_disorder_group
N001 N 0.27234(13) 0.89975(17) 0.47606(3) 0.0221(3) Uani 1 1 d . . . . .
C002 C 0.29565(14) 0.6976(2) 0.45211(4) 0.0195(3) Uani 1 1 d . . . . .
C003 C 0.34478(15) 0.7191(2) 0.39937(4) 0.0193(3) Uani 1 1 d . . . . .
C004 C 0.29614(15) 0.5474(2) 0.36441(4) 0.0220(3) Uani 1 1 d . . . . .
H004 H 0.233722 0.412232 0.374550 0.026 Uiso 1 1 calc R U . . .
C005 C 0.27294(15) 0.4818(2) 0.47570(4) 0.0218(3) Uani 1 1 d . . . . .
H005 H 0.289077 0.339440 0.458307 0.026 Uiso 1 1 calc R U . . .
C006 C 0.43934(15) 0.9150(2) 0.38375(4) 0.0216(3) Uani 1 1 d . . . . .
H006 H 0.474492 1.032726 0.407212 0.026 Uiso 1 1 calc R U . . .
C007 C 0.43104(16) 0.7682(2) 0.29972(4) 0.0247(3) Uani 1 1 d . . . . .
H007 H 0.459452 0.785279 0.265788 0.030 Uiso 1 1 calc R U . . .
C008 C 0.48199(16) 0.9385(2) 0.33430(4) 0.0240(3) Uani 1 1 d . . . . .
H008 H 0.546450 1.071822 0.324078 0.029 Uiso 1 1 calc R U . . .
C009 C 0.33825(16) 0.5727(2) 0.31492(4) 0.0241(3) Uani 1 1 d . . . . .
H009 H 0.303404 0.455544 0.291305 0.029 Uiso 1 1 calc R U . . .

loop_
_atom_site_aniso_label
_atom_site_aniso_U_11
_atom_site_aniso_U_22
_atom_site_aniso_U_33
_atom_site_aniso_U_23
_atom_site_aniso_U_13
_atom_site_aniso_U_12
N001 0.0264(6) 0.0157(5) 0.0241(5) -0.0007(4) 0.0006(4) -0.0004(4)
C002 0.0155(5) 0.0169(6) 0.0258(6) -0.0008(4) -0.0015(4) 0.0002(4)
C003 0.0160(5) 0.0165(6) 0.0252(6) 0.0008(4) -0.0009(4) 0.0028(4)
C004 0.0184(6) 0.0181(6) 0.0294(6) -0.0003(5) 0.0002(5) -0.0001(4)
C005 0.0224(6) 0.0139(6) 0.0292(6) -0.0023(4) 0.0012(5) 0.0005(4)
C006 0.0186(6) 0.0177(6) 0.0281(6) -0.0005(5) -0.0022(4) 0.0002(4)
C007 0.0202(6) 0.0292(7) 0.0247(6) 0.0024(5) 0.0012(4) 0.0037(5)
C008 0.0197(6) 0.0211(6) 0.0310(6) 0.0051(5) 0.0009(5) -0.0001(5)
C009 0.0203(6) 0.0243(6) 0.0274(6) -0.0057(5) -0.0009(5) 0.0011(5)

loop_
_atom_type_symbol
_atom_type_description
_atom_type_scat_dispersion_real
_atom_type_scat_dispersion_imag
_atom_type_scat_source
C C 0.0033 0.0016 'International Tables Vol C Tables 4.2.6.8 and 6.1.1.4'
H H 0.0000 0.0000 'International Tables Vol C Tables 4.2.6.8 and 6.1.1.4'
N N 0.0061 0.0033 'International Tables Vol C Tables 4.2.6.8 and 6.1.1.4'

loop_
_geom_angle_atom_site_label_1
_geom_angle_atom_site_label_2
_geom_angle_atom_site_label_3
_geom_angle
_geom_angle_site_symmetry_1
_geom_angle_site_symmetry_3
_geom_angle_publ_flag
C002 N001 N001 120.21(6) . 2_556 ?
N001 C002 C003 115.46(10) . . ?
N001 C002 C005 121.55(10) . . ?
C005 C002 C003 122.98(10) . . ?
C004 C003 C002 120.98(10) . . ?
C004 C003 C006 118.78(11) . . ?
C006 C003 C002 120.24(10) . . ?
C003 C004 H004 119.8 . . ?
C009 C004 C003 120.45(11) . . ?
C009 C004 H004 119.8 . . ?
C002 C005 H005 120.9 . . ?
C005 C005 C002 118.23(7) 2_556 . ?
C005 C005 H005 120.9 2_556 . ?
C003 C006 H006 119.8 . . ?
C008 C006 C003 120.46(11) . . ?
C008 C006 H006 119.8 . . ?
C008 C007 H007 120.2 . . ?
C008 C007 C009 119.64(11) . . ?
C009 C007 H007 120.2 . . ?
C006 C008 H008 119.9 . . ?
C007 C008 C006 120.30(11) . . ?
C007 C008 H008 119.9 . . ?
C004 C009 C007 120.36(11) . . ?
C004 C009 H009 119.8 . . ?
C007 C009 H009 119.8 . . ?

loop_
_geom_bond_atom_site_label_1
_geom_bond_atom_site_label_2
_geom_bond_distance
_geom_bond_site_symmetry_2
_geom_bond_publ_flag
N001 N001 1.3430(18) 2_556 ?
N001 C002 1.3396(15) . ?
C002 C003 1.4843(16) . ?
C002 C005 1.4022(16) . ?
C003 C004 1.3938(16) . ?
C003 C006 1.4004(16) . ?
C004 H004 0.9500 . ?
C004 C009 1.3872(16) . ?
C005 C005 1.365(2) 2_556 ?
C005 H005 0.9500 . ?
C006 H006 0.9500 . ?
C006 C008 1.3862(16) . ?
C007 H007 0.9500 . ?
C007 C008 1.3855(17) . ?
C007 C009 1.3881(17) . ?
C008 H008 0.9500 . ?
C009 H009 0.9500 . ?

loop_
_geom_torsion_atom_site_label_1
_geom_torsion_atom_site_label_2
_geom_torsion_atom_site_label_3
_geom_torsion_atom_site_label_4
_geom_torsion
_geom_torsion_site_symmetry_1
_geom_torsion_site_symmetry_2
_geom_torsion_site_symmetry_3
_geom_torsion_site_symmetry_4
_geom_torsion_publ_flag
N001 N001 C002 C003 -179.99(11) 2_556 . . . ?
N001 N001 C002 C005 0.59(19) 2_556 . . . ?
N001 C002 C003 C004 -150.71(11) . . . . ?
N001 C002 C003 C006 28.43(15) . . . . ?
N001 C002 C005 C005 -0.4(2) . . . 2_556 ?
C002 C003 C004 C009 178.11(10) . . . . ?
C002 C003 C006 C008 -178.53(10) . . . . ?
C003 C002 C005 C005 -179.77(12) . . . 2_556 ?
C003 C004 C009 C007 0.67(17) . . . . ?
C003 C006 C008 C007 0.17(17) . . . . ?
C004 C003 C006 C008 0.63(17) . . . . ?
C005 C002 C003 C004 28.69(16) . . . . ?
C005 C002 C003 C006 -152.16(11) . . . . ?
C006 C003 C004 C009 -1.05(17) . . . . ?
C008 C007 C009 C004 0.15(18) . . . . ?
C009 C007 C008 C006 -0.56(17) . . . . ?
